data_7048656
loop_
_publ_author_name
'Sampford, Katharine R.'
'Carden, Jamie L.'
'Kidner, Edward B.'
'Berry, Abigail'
'Cavell, Kingsley J.'
'Murphy, Damien M.'
'Kariuki, Benson M.'
'Newman, Paul D.'

_publ_section_title
;
 Twisting the arm: structural constraints in bicyclic expanded-ring
 N-heterocyclic carbenes.
;
_journal_issue 5
_journal_name_full 'Dalton transactions (Cambridge, England : 2003)'
_journal_page_first 1850
_journal_page_last 1858
_journal_paper_doi 10.1039/c8dt04462g
_journal_volume 48
_journal_year 2019
_chemical_formula_moiety 'C20 H24 Au Cl N2'
_chemical_formula_sum 'C20 H24 Au Cl N2'
_chemical_formula_weight 524.83
_space_group_crystal_system monoclinic
_space_group_IT_number 14
_space_group_name_Hall '-P 2yn'
_space_group_name_H-M_alt 'P 1 21/n 1'
_symmetry_space_group_name_Hall '-P 2yn'
_symmetry_space_group_name_H-M 'P 1 21/n 1'
_atom_sites_solution_hydrogens geom
_audit_creation_method SHELXL-2018/1
_audit_update_record
;
2018-12-10 deposited with the CCDC.
2018-12-11 downloaded from the CCDC.
;
_cell_angle_alpha 90
_cell_angle_beta 97.8120(10)
_cell_angle_gamma 90
_cell_formula_units_Z 4
_cell_length_a 8.1533(2)
_cell_length_b 17.9539(3)
_cell_length_c 13.2803(3)
_cell_measurement_reflns_used 3571
_cell_measurement_temperature 150(2)
_cell_measurement_theta_max 27.485
_cell_measurement_theta_min 0.998
_cell_volume 1925.98(7)
_computing_cell_refinement 'HKL Scalepack (Otwinowski & Minor 1997)'
_computing_data_collection 'Collect (Bruker AXS BV, 1997-2004)'
_computing_data_reduction 'HKL Denzo and Scalepack (Otwinowski & Minor 1997)'
_computing_molecular_graphics 'ORTEP-3 for Windows'
_computing_publication_material WinGX
_computing_structure_refinement SHELXL
_computing_structure_solution SHELXS
_diffrn_ambient_temperature 150(2)
_diffrn_measured_fraction_theta_full 0.998
_diffrn_measured_fraction_theta_max 0.996
_diffrn_measurement_device_type 'Nonius Kappa CCD'
_diffrn_measurement_method 'CCD Slices'
_diffrn_radiation_type MoK\a
_diffrn_radiation_wavelength 0.71073
_diffrn_reflns_av_R_equivalents 0.0269
_diffrn_reflns_av_unetI/netI 0.0404
_diffrn_reflns_Laue_measured_fraction_full 0.998
_diffrn_reflns_Laue_measured_fraction_max 0.996
_diffrn_reflns_limit_h_max 10
_diffrn_reflns_limit_h_min -10
_diffrn_reflns_limit_k_max 20
_diffrn_reflns_limit_k_min -23
_diffrn_reflns_limit_l_max 17
_diffrn_reflns_limit_l_min -17
_diffrn_reflns_number 7523
_diffrn_reflns_point_group_measured_fraction_full 0.998
_diffrn_reflns_point_group_measured_fraction_max 0.996
_diffrn_reflns_theta_full 25.242
_diffrn_reflns_theta_max 27.496
_diffrn_reflns_theta_min 1.919
_exptl_absorpt_coefficient_mu 7.780
_exptl_absorpt_correction_T_max 0.7460
_exptl_absorpt_correction_T_min 0.3052
_exptl_absorpt_correction_type empirical
_exptl_absorpt_process_details Denzo/Scalepack
_exptl_crystal_colour colourless
_exptl_crystal_density_diffrn 1.810
_exptl_crystal_description plate
_exptl_crystal_F_000 1016
_exptl_crystal_size_max 0.200
_exptl_crystal_size_mid 0.100
_exptl_crystal_size_min 0.040
_refine_diff_density_max 0.882
_refine_diff_density_min -1.743
_refine_diff_density_rms 0.164
_refine_ls_extinction_method none
_refine_ls_goodness_of_fit_ref 1.060
_refine_ls_hydrogen_treatment constr
_refine_ls_matrix_type full
_refine_ls_number_parameters 221
_refine_ls_number_reflns 4413
_refine_ls_number_restraints 0
_refine_ls_restrained_S_all 1.060
_refine_ls_R_factor_all 0.0342
_refine_ls_R_factor_gt 0.0284
_refine_ls_shift/su_max 0.002
_refine_ls_shift/su_mean 0.000
_refine_ls_structure_factor_coef Fsqd
_refine_ls_weighting_details 'w=1/[\s^2^(Fo^2^)+(0.0245P)^2^+5.7125P] where P=(Fo^2^+2Fc^2^)/3'
_refine_ls_weighting_scheme calc
_refine_ls_wR_factor_gt 0.0655
_refine_ls_wR_factor_ref 0.0680
_reflns_Friedel_coverage 0.000
_reflns_number_gt 3944
_reflns_number_total 4413
_reflns_threshold_expression 'I > 2\s(I)'
_cod_data_source_file c8dt04462g2.cif
_cod_data_source_block kjc1221
_cod_depositor_comments
;
The following automatic conversions were performed:

'_exptl_absorpt_correction_type' value 'Empirical' changed to
'empirical' according to
/home/data/users/saulius/crontab/automatic-downloads/rss-feeds/RSC/lib/dictionaries/cif_core.dic
dictionary named 'cif_core.dic' version 2.4.2 from 2011-04-26.

Automatic conversion script
Id: cif_fix_values 4973 2017-02-22 13:04:09Z antanas 

 Adding full bibliography for 7048655--7048669.cif.
;
_cod_database_code 7048656
_shelx_shelxl_version_number 2018/1
_shelx_space_group_comment
;
The symmetry employed for this shelxl refinement is uniquely defined
by the following loop, which should always be used as a source of
symmetry information in preference to the above space-group names.
They are only intended as comments.
;
_shelx_estimated_absorpt_t_min 0.305
_shelx_estimated_absorpt_t_max 0.746

loop_
_space_group_symop_operation_xyz
'x, y, z'
'-x+1/2, y+1/2, -z+1/2'
'-x, -y, -z'
'x-1/2, -y-1/2, z-1/2'

loop_
_atom_site_label
_atom_site_type_symbol
_atom_site_fract_x
_atom_site_fract_y
_atom_site_fract_z
_atom_site_U_iso_or_equiv
_atom_site_adp_type
_atom_site_occupancy
_atom_site_site_symmetry_order
_atom_site_calc_flag
_atom_site_refinement_flags_posn
_atom_site_refinement_flags_adp
C1 C 0.6047(5) 0.1179(2) 0.7598(3) 0.0173(8) Uani 1 1 d . .
C2 C 0.5562(6) -0.0004(2) 0.6619(3) 0.0260(10) Uani 1 1 d . .
H2A H 0.656146 -0.031901 0.663589 0.031 Uiso 1 1 calc R U
H2B H 0.487400 -0.007533 0.595186 0.031 Uiso 1 1 calc R U
C3 C 0.4603(7) -0.0235(3) 0.7451(4) 0.0340(12) Uani 1 1 d . .
H3A H 0.446586 -0.078333 0.744364 0.041 Uiso 1 1 calc R U
H3B H 0.348913 -0.000542 0.734325 0.041 Uiso 1 1 calc R U
C4 C 0.5511(7) 0.0008(2) 0.8458(4) 0.0322(11) Uani 1 1 d . .
H4A H 0.485948 -0.012311 0.900961 0.039 Uiso 1 1 calc R U
H4B H 0.659357 -0.024867 0.858875 0.039 Uiso 1 1 calc R U
C5 C 0.6541(5) 0.1128(2) 0.5846(3) 0.0196(8) Uani 1 1 d . .
C6 C 0.5330(5) 0.1466(2) 0.5144(3) 0.0201(9) Uani 1 1 d . .
C7 C 0.5810(6) 0.1745(2) 0.4247(3) 0.0258(10) Uani 1 1 d . .
H7 H 0.502017 0.198858 0.376605 0.031 Uiso 1 1 calc R U
C8 C 0.7422(7) 0.1668(3) 0.4055(4) 0.0324(11) Uani 1 1 d . .
H8 H 0.772634 0.185016 0.343408 0.039 Uiso 1 1 calc R U
C9 C 0.8597(6) 0.1331(3) 0.4752(4) 0.0336(11) Uani 1 1 d . .
H9 H 0.970277 0.128680 0.460738 0.040 Uiso 1 1 calc R U
C10 C 0.8184(6) 0.1053(3) 0.5669(3) 0.0261(9) Uani 1 1 d . .
C11 C 0.3565(6) 0.1508(3) 0.5334(4) 0.0287(10) Uani 1 1 d . .
H11A H 0.289509 0.173938 0.474817 0.043 Uiso 1 1 calc R U
H11B H 0.349373 0.180783 0.594311 0.043 Uiso 1 1 calc R U
H11C H 0.315104 0.100494 0.543440 0.043 Uiso 1 1 calc R U
C12 C 0.9476(6) 0.0702(4) 0.6441(4) 0.0450(14) Uani 1 1 d . .
H12A H 0.944291 0.093358 0.710612 0.067 Uiso 1 1 calc R U
H12B H 1.057341 0.077505 0.623434 0.067 Uiso 1 1 calc R U
H12C H 0.925211 0.016719 0.648591 0.067 Uiso 1 1 calc R U
C13 C 0.5650(5) 0.1229(2) 0.9363(3) 0.0194(8) Uani 1 1 d . .
C14 C 0.7072(6) 0.1318(3) 1.0064(3) 0.0275(10) Uani 1 1 d . .
C15 C 0.6913(7) 0.1691(3) 1.0967(3) 0.0324(11) Uani 1 1 d . .
H15 H 0.786166 0.176420 1.145640 0.039 Uiso 1 1 calc R U
C16 C 0.5392(7) 0.1955(2) 1.1159(3) 0.0319(11) Uani 1 1 d . .
H16 H 0.530302 0.220833 1.177669 0.038 Uiso 1 1 calc R U
C17 C 0.4008(7) 0.1851(3) 1.0455(4) 0.0316(11) Uani 1 1 d . .
H17 H 0.296764 0.203453 1.059175 0.038 Uiso 1 1 calc R U
C18 C 0.4117(6) 0.1481(2) 0.9547(3) 0.0231(9) Uani 1 1 d . .
C19 C 0.8724(7) 0.1035(4) 0.9850(5) 0.0563(18) Uani 1 1 d . .
H19A H 0.866134 0.049601 0.973598 0.085 Uiso 1 1 calc R U
H19B H 0.956538 0.114335 1.043099 0.085 Uiso 1 1 calc R U
H19C H 0.902281 0.128198 0.924200 0.085 Uiso 1 1 calc R U
C20 C 0.2605(6) 0.1365(3) 0.8771(4) 0.0383(12) Uani 1 1 d . .
H20A H 0.284328 0.152995 0.810206 0.057 Uiso 1 1 calc R U
H20B H 0.167912 0.165446 0.896533 0.057 Uiso 1 1 calc R U
H20C H 0.231258 0.083528 0.874036 0.057 Uiso 1 1 calc R U
N1 N 0.6052(4) 0.07805(18) 0.6739(3) 0.0184(7) Uani 1 1 d . .
N2 N 0.5760(4) 0.08188(18) 0.8432(3) 0.0188(7) Uani 1 1 d . .
Cl1 Cl 0.64025(14) 0.35633(6) 0.75513(8) 0.0268(2) Uani 1 1 d . .
Au1 Au 0.62973(2) 0.22873(2) 0.75891(2) 0.01687(6) Uani 1 1 d . .

loop_
_atom_site_aniso_label
_atom_site_aniso_U_11
_atom_site_aniso_U_22
_atom_site_aniso_U_33
_atom_site_aniso_U_23
_atom_site_aniso_U_13
_atom_site_aniso_U_12
C1 0.017(2) 0.020(2) 0.015(2) -0.0005(15) -0.0010(16) -0.0041(15)
C2 0.045(3) 0.015(2) 0.019(2) -0.0036(16) 0.007(2) -0.0001(18)
C3 0.060(4) 0.020(2) 0.024(2) -0.0004(18) 0.010(2) -0.013(2)
C4 0.057(3) 0.018(2) 0.023(2) 0.0055(18) 0.010(2) -0.004(2)
C5 0.027(2) 0.0166(19) 0.015(2) -0.0009(15) 0.0019(17) -0.0003(16)
C6 0.028(2) 0.018(2) 0.013(2) -0.0017(16) 0.0003(17) -0.0049(17)
C7 0.038(3) 0.026(2) 0.013(2) 0.0012(17) -0.0012(18) -0.0054(19)
C8 0.048(3) 0.032(3) 0.018(2) -0.0015(19) 0.008(2) -0.015(2)
C9 0.031(3) 0.044(3) 0.028(3) -0.008(2) 0.012(2) -0.011(2)
C10 0.026(2) 0.030(2) 0.022(2) -0.0037(19) 0.0056(18) 0.0019(19)
C11 0.028(2) 0.031(2) 0.027(2) -0.0001(19) 0.0000(19) 0.0080(19)
C12 0.023(3) 0.068(4) 0.044(3) 0.007(3) 0.004(2) 0.004(2)
C13 0.027(2) 0.020(2) 0.0116(19) 0.0023(15) 0.0038(17) -0.0045(16)
C14 0.030(2) 0.035(3) 0.017(2) 0.0035(18) 0.0056(19) -0.003(2)
C15 0.044(3) 0.034(3) 0.017(2) 0.0031(19) -0.003(2) -0.012(2)
C16 0.062(3) 0.020(2) 0.014(2) -0.0006(17) 0.007(2) -0.002(2)
C17 0.049(3) 0.023(2) 0.025(2) 0.0047(19) 0.015(2) 0.009(2)
C18 0.026(2) 0.021(2) 0.023(2) 0.0039(17) 0.0077(18) -0.0027(17)
C19 0.028(3) 0.103(5) 0.036(3) -0.009(3) -0.001(2) 0.003(3)
C20 0.026(3) 0.050(3) 0.039(3) -0.003(2) 0.007(2) 0.002(2)
N1 0.0279(19) 0.0142(16) 0.0138(17) -0.0001(13) 0.0053(14) -0.0001(14)
N2 0.0283(19) 0.0146(16) 0.0143(17) 0.0002(13) 0.0058(14) -0.0023(14)
Cl1 0.0387(6) 0.0152(5) 0.0259(6) -0.0010(4) 0.0020(5) -0.0084(4)
Au1 0.02027(9) 0.01656(9) 0.01375(9) -0.00045(6) 0.00217(6) -0.00441(6)

loop_
_atom_type_symbol
_atom_type_description
_atom_type_scat_dispersion_real
_atom_type_scat_dispersion_imag
_atom_type_scat_source
C C 0.0033 0.0016 'International Tables Vol C Tables 4.2.6.8 and 6.1.1.4'
H H 0.0000 0.0000 'International Tables Vol C Tables 4.2.6.8 and 6.1.1.4'
N N 0.0061 0.0033 'International Tables Vol C Tables 4.2.6.8 and 6.1.1.4'
Cl Cl 0.1484 0.1585 'International Tables Vol C Tables 4.2.6.8 and 6.1.1.4'
Au Au -2.0133 8.8022 'International Tables Vol C Tables 4.2.6.8 and 6.1.1.4'

loop_
_geom_angle_atom_site_label_1
_geom_angle_atom_site_label_2
_geom_angle_atom_site_label_3
_geom_angle
N2 C1 N1 117.9(4)
N2 C1 Au1 121.2(3)
N1 C1 Au1 120.8(3)
N1 C2 C3 110.4(4)
N1 C2 H2A 109.6
C3 C2 H2A 109.6
N1 C2 H2B 109.6
C3 C2 H2B 109.6
H2A C2 H2B 108.1
C2 C3 C4 109.4(4)
C2 C3 H3A 109.8
C4 C3 H3A 109.8
C2 C3 H3B 109.8
C4 C3 H3B 109.8
H3A C3 H3B 108.2
N2 C4 C3 108.7(4)
N2 C4 H4A 110.0
C3 C4 H4A 110.0
N2 C4 H4B 110.0
C3 C4 H4B 110.0
H4A C4 H4B 108.3
C10 C5 C6 122.3(4)
C10 C5 N1 118.4(4)
C6 C5 N1 119.0(4)
C7 C6 C5 118.0(4)
C7 C6 C11 120.8(4)
C5 C6 C11 121.2(4)
C8 C7 C6 120.5(4)
C8 C7 H7 119.8
C6 C7 H7 119.8
C9 C8 C7 120.8(4)
C9 C8 H8 119.6
C7 C8 H8 119.6
C8 C9 C10 120.9(5)
C8 C9 H9 119.5
C10 C9 H9 119.5
C5 C10 C9 117.5(4)
C5 C10 C12 121.5(4)
C9 C10 C12 120.9(4)
C6 C11 H11A 109.5
C6 C11 H11B 109.5
H11A C11 H11B 109.5
C6 C11 H11C 109.5
H11A C11 H11C 109.5
H11B C11 H11C 109.5
C10 C12 H12A 109.5
C10 C12 H12B 109.5
H12A C12 H12B 109.5
C10 C12 H12C 109.5
H12A C12 H12C 109.5
H12B C12 H12C 109.5
C18 C13 C14 122.3(4)
C18 C13 N2 118.6(4)
C14 C13 N2 119.0(4)
C13 C14 C15 117.6(4)
C13 C14 C19 121.3(4)
C15 C14 C19 121.0(5)
C16 C15 C14 120.9(4)
C16 C15 H15 119.5
C14 C15 H15 119.5
C17 C16 C15 120.1(4)
C17 C16 H16 120.0
C15 C16 H16 120.0
C16 C17 C18 120.7(5)
C16 C17 H17 119.7
C18 C17 H17 119.7
C13 C18 C17 118.4(4)
C13 C18 C20 120.5(4)
C17 C18 C20 121.1(4)
C14 C19 H19A 109.5
C14 C19 H19B 109.5
H19A C19 H19B 109.5
C14 C19 H19C 109.5
H19A C19 H19C 109.5
H19B C19 H19C 109.5
C18 C20 H20A 109.5
C18 C20 H20B 109.5
H20A C20 H20B 109.5
C18 C20 H20C 109.5
H20A C20 H20C 109.5
H20B C20 H20C 109.5
C1 N1 C5 119.9(3)
C1 N1 C2 124.8(3)
C5 N1 C2 115.3(3)
C1 N2 C13 120.1(3)
C1 N2 C4 122.7(3)
C13 N2 C4 117.2(3)
C1 Au1 Cl1 176.29(12)

loop_
_geom_bond_atom_site_label_1
_geom_bond_atom_site_label_2
_geom_bond_distance
C1 N2 1.331(5)
C1 N1 1.347(5)
C1 Au1 2.001(4)
C2 N1 1.466(5)
C2 C3 1.497(6)
C2 H2A 0.9900
C2 H2B 0.9900
C3 C4 1.502(7)
C3 H3A 0.9900
C3 H3B 0.9900
C4 N2 1.471(5)
C4 H4A 0.9900
C4 H4B 0.9900
C5 C10 1.398(6)
C5 C6 1.401(6)
C5 N1 1.444(5)
C6 C7 1.396(6)
C6 C11 1.496(6)
C7 C8 1.380(7)
C7 H7 0.9500
C8 C9 1.378(7)
C8 H8 0.9500
C9 C10 1.399(7)
C9 H9 0.9500
C10 C12 1.505(7)
C11 H11A 0.9800
C11 H11B 0.9800
C11 H11C 0.9800
C12 H12A 0.9800
C12 H12B 0.9800
C12 H12C 0.9800
C13 C18 1.382(6)
C13 C14 1.393(6)
C13 N2 1.452(5)
C14 C15 1.394(7)
C14 C19 1.503(7)
C15 C16 1.383(8)
C15 H15 0.9500
C16 C17 1.376(7)
C16 H16 0.9500
C17 C18 1.391(6)
C17 H17 0.9500
C18 C20 1.510(7)
C19 H19A 0.9800
C19 H19B 0.9800
C19 H19C 0.9800
C20 H20A 0.9800
C20 H20B 0.9800
C20 H20C 0.9800
Cl1 Au1 2.2932(10)
